data_7210048
loop_
_publ_author_name
'Yang, Yan'
'Du, Peng'
'Yang, Jin'
'Kan, Wei-Qiu'
'Ma, Jian-Fang'

_publ_section_title
;
 A series of Cu(ii) and Cd(ii) coordination polymers constructed by
 3,5-dinitrosalicylic acid and flexible bis(triazole) ligands containing
 different spacers
;
_journal_issue 21
_journal_name_full CrystEngComm
_journal_page_first 4357
_journal_paper_doi 10.1039/c3ce00034f
_journal_volume 15
_journal_year 2013
_chemical_formula_moiety 'C17 H18 Cu N8 O7'
_chemical_formula_sum 'C17 H18 Cu N8 O7'
_chemical_formula_weight 509.92
_chemical_name_systematic
;
?
;
_space_group_IT_number 88
_symmetry_cell_setting tetragonal
_symmetry_space_group_name_Hall '-I 4ad'
_symmetry_space_group_name_H-M 'I 41/a :2'
_atom_sites_solution_hydrogens geom
_atom_sites_solution_primary direct
_atom_sites_solution_secondary difmap
_audit_creation_method SHELXL-97
_cell_angle_alpha 90.00
_cell_angle_beta 90.00
_cell_angle_gamma 90.00
_cell_formula_units_Z 16
_cell_length_a 14.3577(3)
_cell_length_b 14.3577(3)
_cell_length_c 41.3854(19)
_cell_measurement_reflns_used 4807
_cell_measurement_temperature 293(2)
_cell_measurement_theta_max 24.9733
_cell_measurement_theta_min 2.9974
_cell_volume 8531.3(5)
_computing_cell_refinement CrysAlis
_computing_data_collection 'CrysAlis (Oxford Diffraction, 2006)'
_computing_data_reduction CrysAlis
_computing_structure_refinement 'SHELXL-97 (Sheldrick, 2008)'
_computing_structure_solution 'SHELXS-97 (Sheldrick, 1997)'
_diffrn_ambient_temperature 293(2)
_diffrn_detector_area_resol_mean 10.0
_diffrn_measured_fraction_theta_full 0.971
_diffrn_measured_fraction_theta_max 0.971
_diffrn_measurement_device_type 'Oxford Diffraction Gemini R Ultra'
_diffrn_measurement_method '\w scan'
_diffrn_radiation_monochromator graphite
_diffrn_radiation_source 'fine-focus sealed tube'
_diffrn_radiation_type MoK\a
_diffrn_radiation_wavelength 0.71073
_diffrn_reflns_av_R_equivalents 0.0388
_diffrn_reflns_av_sigmaI/netI 0.0317
_diffrn_reflns_limit_h_max 17
_diffrn_reflns_limit_h_min -14
_diffrn_reflns_limit_k_max 17
_diffrn_reflns_limit_k_min -14
_diffrn_reflns_limit_l_max 47
_diffrn_reflns_limit_l_min -49
_diffrn_reflns_number 16940
_diffrn_reflns_theta_full 25.00
_diffrn_reflns_theta_max 25.03
_diffrn_reflns_theta_min 3.21
_exptl_absorpt_coefficient_mu 1.082
_exptl_absorpt_correction_T_max 0.8459
_exptl_absorpt_correction_T_min 0.8126
_exptl_absorpt_correction_type multi-scan
_exptl_absorpt_process_details
;
CrysAlis (Oxford Diffraction, 2006)
;
_exptl_crystal_colour green
_exptl_crystal_density_diffrn 1.588
_exptl_crystal_density_method 'not measured'
_exptl_crystal_description octahedron
_exptl_crystal_F_000 4176
_exptl_crystal_size_max 0.20
_exptl_crystal_size_mid 0.18
_exptl_crystal_size_min 0.16
_refine_diff_density_max 0.826
_refine_diff_density_min -0.432
_refine_diff_density_rms 0.101
_refine_ls_extinction_method none
_refine_ls_goodness_of_fit_ref 1.137
_refine_ls_hydrogen_treatment mixed
_refine_ls_matrix_type full
_refine_ls_number_parameters 336
_refine_ls_number_reflns 3668
_refine_ls_number_restraints 69
_refine_ls_restrained_S_all 1.136
_refine_ls_R_factor_all 0.1146
_refine_ls_R_factor_gt 0.0885
_refine_ls_shift/su_max 0.009
_refine_ls_shift/su_mean 0.000
_refine_ls_structure_factor_coef Fsqd
_refine_ls_weighting_details 'calc w=1/[\s^2^(Fo^2^)+(0.0500P)^2^+65.0000P] where P=(Fo^2^+2Fc^2^)/3'
_refine_ls_weighting_scheme calc
_refine_ls_wR_factor_gt 0.1858
_refine_ls_wR_factor_ref 0.1996
_reflns_number_gt 2684
_reflns_number_total 3668
_reflns_threshold_expression >2\s(I)
_cod_data_source_file c3ce00034f.txt
_cod_data_source_block Compound-6
_cod_original_sg_symbol_H-M 'I 41/a'
_cod_database_code 7210048

loop_
_symmetry_equiv_pos_as_xyz
'x, y, z'
'-x, -y+1/2, z'
'-y+3/4, x+1/4, z+1/4'
'y+1/4, -x+1/4, z+1/4'
'x+1/2, y+1/2, z+1/2'
'-x+1/2, -y+1, z+1/2'
'-y+5/4, x+3/4, z+3/4'
'y+3/4, -x+3/4, z+3/4'
'-x, -y, -z'
'x, y-1/2, -z'
'y-3/4, -x-1/4, -z-1/4'
'-y-1/4, x-1/4, -z-1/4'
'-x+1/2, -y+1/2, -z+1/2'
'x+1/2, y, -z+1/2'
'y-1/4, -x+1/4, -z+1/4'
'-y+1/4, x+1/4, -z+1/4'

loop_
_atom_site_label
_atom_site_type_symbol
_atom_site_fract_x
_atom_site_fract_y
_atom_site_fract_z
_atom_site_U_iso_or_equiv
_atom_site_adp_type
_atom_site_occupancy
_atom_site_symmetry_multiplicity
_atom_site_calc_flag
_atom_site_refinement_flags
_atom_site_disorder_assembly
_atom_site_disorder_group
Cu1 Cu 0.57567(6) 0.44633(6) 0.355321(19) 0.0580(3) Uani 1 1 d . . .
C1 C 0.7532(7) 0.5519(8) 0.3892(2) 0.103(3) Uani 1 1 d . . .
H1 H 0.7236 0.5567 0.4091 0.124 Uiso 1 1 calc R . .
C2 C 0.7760(6) 0.5211(6) 0.3401(2) 0.076(2) Uani 1 1 d . . .
H2 H 0.7698 0.5025 0.3187 0.092 Uiso 1 1 calc R . .
C3 C 0.9448(7) 0.5671(9) 0.3374(4) 0.140(5) Uani 1 1 d DU . .
C4 C 0.946(3) 0.6681(16) 0.3265(11) 0.171(14) Uani 0.50 1 d PDU . .
C4' C 0.950(3) 0.6545(19) 0.3176(10) 0.161(15) Uani 0.50 1 d PDU . .
C5 C 1.0173(15) 0.6990(10) 0.3023(4) 0.182(7) Uani 1 1 d DU . .
C8 C 0.3058(17) 0.6722(19) 0.3045(7) 0.116(9) Uani 0.51(2) 1 d PDU A 1
H8A H 0.2866 0.6180 0.2922 0.139 Uiso 0.51(2) 1 calc PR A 1
H8B H 0.2527 0.6988 0.3157 0.139 Uiso 0.51(2) 1 calc PR A 1
C9 C 0.3557(16) 0.742(2) 0.2842(7) 0.139(13) Uani 0.51(2) 1 d PD A 1
H9A H 0.3973 0.7107 0.2693 0.167 Uiso 0.51(2) 1 calc PR A 1
H9B H 0.3927 0.7829 0.2978 0.167 Uiso 0.51(2) 1 calc PR A 1
C10 C 0.2849(17) 0.798(2) 0.2658(8) 0.140(12) Uani 0.51(2) 1 d PD A 1
C8' C 0.348(2) 0.7242(14) 0.3083(5) 0.147(15) Uani 0.49(2) 1 d PD A 2
H8'1 H 0.3941 0.7703 0.3023 0.176 Uiso 0.49(2) 1 calc PR A 2
H8'2 H 0.2977 0.7551 0.3198 0.176 Uiso 0.49(2) 1 calc PR A 2
C9' C 0.312(2) 0.675(2) 0.2791(7) 0.125(10) Uani 0.49(2) 1 d PDU A 2
H9'1 H 0.2733 0.6225 0.2859 0.150 Uiso 0.49(2) 1 calc PR A 2
H9'2 H 0.3636 0.6500 0.2668 0.150 Uiso 0.49(2) 1 calc PR A 2
C10' C 0.255(3) 0.738(3) 0.2577(8) 0.125(11) Uani 0.49(2) 1 d PDU . 2
C11 C 0.6324(4) 0.2793(4) 0.30332(13) 0.0453(14) Uani 1 1 d . . .
C12 C 0.6041(4) 0.3651(5) 0.29061(16) 0.0567(16) Uani 1 1 d . . .
C13 C 0.5991(5) 0.3715(6) 0.25694(17) 0.069(2) Uani 1 1 d . . .
C14 C 0.6137(5) 0.2963(6) 0.23770(16) 0.0651(19) Uani 1 1 d . . .
H14 H 0.6079 0.3037 0.2155 0.078 Uiso 1 1 calc R . .
C15 C 0.6360(5) 0.2116(6) 0.24925(17) 0.067(2) Uani 1 1 d . . .
C16 C 0.6491(5) 0.2024(5) 0.28403(19) 0.0667(19) Uani 1 1 d . . .
H16 H 0.6682 0.1462 0.2930 0.080 Uiso 1 1 calc R . .
C17 C 0.6533(5) 0.2621(6) 0.33950(16) 0.0640(19) Uani 1 1 d . . .
N1 N 0.7100(4) 0.5192(4) 0.36143(16) 0.0721(17) Uani 1 1 d . . .
N2 N 0.8400(5) 0.5752(7) 0.38425(19) 0.103(3) Uani 1 1 d . . .
N3 N 0.8519(5) 0.5527(5) 0.35309(19) 0.0824(19) Uani 1 1 d DU . .
N4 N 0.4888(4) 0.5563(4) 0.35026(14) 0.0790(18) Uani 1 1 d G . .
C6 C 0.4614(5) 0.6165(5) 0.37271(16) 0.104(3) Uani 1 1 d G . .
H6 H 0.4814 0.6179 0.3941 0.125 Uiso 1 1 calc R . .
N5 N 0.4003(5) 0.6742(5) 0.3593(2) 0.135(4) Uani 1 1 d G A .
N6 N 0.3900(5) 0.6497(6) 0.32854(19) 0.144(5) Uani 1 1 d GD . .
C7 C 0.4447(5) 0.5769(5) 0.32297(14) 0.116(4) Uani 1 1 d G A .
H7 H 0.4510 0.5457 0.3034 0.139 Uiso 1 1 calc R . .
N7 N 0.5798(6) 0.4598(7) 0.24099(17) 0.095(2) Uani 1 1 d . . .
N8 N 0.6515(6) 0.1315(7) 0.22972(19) 0.099(3) Uani 1 1 d . . .
O1 O 0.6961(4) 0.1915(4) 0.34686(14) 0.0148(11) Uani 0.50 1 d PU . .
O1' O 0.7014(4) 0.1737(4) 0.36651(14) 0.0170(11) Uani 0.50 1 d PU . .
O2 O 0.6264(3) 0.3179(3) 0.35968(10) 0.0636(12) Uani 1 1 d . . .
O3 O 0.5866(4) 0.4379(4) 0.30816(11) 0.0735(14) Uani 1 1 d . . .
O4 O 0.5258(8) 0.5144(7) 0.25298(18) 0.155(4) Uani 1 1 d . . .
O5 O 0.6170(7) 0.4745(7) 0.21553(17) 0.156(4) Uani 1 1 d . . .
O6 O 0.6319(7) 0.1395(6) 0.20078(17) 0.136(3) Uani 1 1 d . . .
O7 O 0.6822(6) 0.0579(6) 0.2413(2) 0.126(3) Uani 1 1 d . . .

loop_
_atom_site_aniso_label
_atom_site_aniso_U_11
_atom_site_aniso_U_22
_atom_site_aniso_U_33
_atom_site_aniso_U_23
_atom_site_aniso_U_13
_atom_site_aniso_U_12
Cu1 0.0605(5) 0.0681(6) 0.0453(5) 0.0039(4) 0.0033(4) 0.0044(4)
C1 0.093(7) 0.140(9) 0.077(6) -0.023(6) 0.019(5) -0.033(6)
C2 0.080(6) 0.077(5) 0.071(5) -0.009(4) 0.015(4) 0.005(4)
C3 0.118(9) 0.135(9) 0.166(11) 0.003(8) 0.064(8) -0.019(7)
C4 0.170(14) 0.171(14) 0.170(14) 0.000(2) 0.001(2) -0.002(2)
C4' 0.161(15) 0.162(15) 0.161(15) 0.000(2) 0.001(2) -0.002(2)
C5 0.257(18) 0.141(11) 0.149(12) -0.022(9) 0.034(13) -0.053(14)
C8 0.115(9) 0.116(9) 0.116(9) 0.001(2) 0.000(2) 0.002(2)
C9 0.14(2) 0.16(3) 0.11(2) 0.06(2) -0.009(17) 0.05(2)
C10 0.130(19) 0.13(2) 0.16(3) 0.081(19) -0.032(17) -0.005(17)
C8' 0.16(3) 0.11(2) 0.17(3) -0.03(2) -0.07(2) 0.10(2)
C9' 0.125(10) 0.125(10) 0.125(10) 0.001(2) 0.000(2) 0.001(2)
C10' 0.125(11) 0.125(11) 0.125(11) 0.001(2) 0.000(2) 0.001(2)
C11 0.042(3) 0.065(4) 0.029(3) -0.001(3) 0.003(2) -0.011(3)
C12 0.047(3) 0.076(5) 0.047(4) 0.008(3) 0.006(3) -0.003(3)
C13 0.058(4) 0.102(6) 0.047(4) 0.006(4) -0.008(3) -0.001(4)
C14 0.059(4) 0.097(6) 0.039(4) 0.003(4) -0.007(3) -0.007(4)
C15 0.057(4) 0.091(6) 0.052(4) -0.023(4) 0.009(3) -0.024(4)
C16 0.048(4) 0.068(4) 0.084(5) 0.001(4) 0.011(3) -0.015(3)
C17 0.060(4) 0.091(5) 0.040(4) 0.002(4) 0.007(3) -0.020(4)
N1 0.060(4) 0.072(4) 0.084(5) -0.014(3) -0.006(3) -0.009(3)
N2 0.078(5) 0.150(8) 0.080(5) -0.010(5) 0.008(4) -0.045(5)
N3 0.068(4) 0.079(4) 0.100(6) 0.002(4) 0.025(4) -0.004(4)
N4 0.080(4) 0.080(4) 0.077(4) 0.020(4) 0.016(4) 0.015(4)
C6 0.124(8) 0.105(7) 0.085(6) 0.005(6) 0.011(6) 0.016(7)
N5 0.115(7) 0.116(7) 0.176(11) 0.040(7) 0.025(7) 0.065(6)
N6 0.138(8) 0.181(10) 0.112(7) 0.061(7) 0.029(6) 0.103(8)
C7 0.108(8) 0.145(9) 0.094(7) 0.033(6) 0.020(6) 0.068(7)
N7 0.106(6) 0.127(7) 0.053(4) 0.026(4) 0.000(4) 0.028(5)
N8 0.103(6) 0.134(8) 0.060(5) -0.023(5) 0.012(4) -0.029(5)
O1 0.0198(18) 0.0152(18) 0.0096(18) 0.0055(15) 0.0002(15) 0.0045(16)
O1' 0.0194(18) 0.0191(18) 0.0125(19) -0.0030(16) 0.0005(16) 0.0013(16)
O2 0.080(3) 0.082(3) 0.028(2) 0.002(2) 0.004(2) 0.007(3)
O3 0.091(4) 0.083(3) 0.046(3) 0.015(2) 0.000(2) 0.016(3)
O4 0.223(10) 0.174(8) 0.070(4) 0.045(5) 0.022(5) 0.105(8)
O5 0.215(9) 0.189(9) 0.064(4) 0.049(5) 0.030(5) 0.052(7)
O6 0.200(9) 0.143(7) 0.066(4) -0.032(4) 0.002(5) -0.014(6)
O7 0.170(8) 0.087(5) 0.120(6) -0.016(4) -0.011(5) 0.005(5)

loop_
_atom_type_symbol
_atom_type_description
_atom_type_scat_dispersion_real
_atom_type_scat_dispersion_imag
_atom_type_scat_source
C C 0.0033 0.0016 'International Tables Vol C Tables 4.2.6.8 and 6.1.1.4'
H H 0.0000 0.0000 'International Tables Vol C Tables 4.2.6.8 and 6.1.1.4'
N N 0.0061 0.0033 'International Tables Vol C Tables 4.2.6.8 and 6.1.1.4'
O O 0.0106 0.0060 'International Tables Vol C Tables 4.2.6.8 and 6.1.1.4'
Cu Cu 0.3201 1.2651 'International Tables Vol C Tables 4.2.6.8 and 6.1.1.4'

loop_
_geom_angle_atom_site_label_1
_geom_angle_atom_site_label_2
_geom_angle_atom_site_label_3
_geom_angle
_geom_angle_site_symmetry_1
_geom_angle_site_symmetry_3
O1' Cu1 O3 174.9(3) 12_656 .
O1' Cu1 O2 88.0(3) 12_656 .
O3 Cu1 O2 90.22(19) . .
O1' Cu1 O1 8.4(3) 12_656 12_656
O3 Cu1 O1 175.6(2) . 12_656
O2 Cu1 O1 87.4(2) . 12_656
O1' Cu1 N4 93.4(3) 12_656 .
O3 Cu1 N4 89.7(2) . .
O2 Cu1 N4 163.3(2) . .
O1 Cu1 N4 91.6(2) 12_656 .
O1' Cu1 N1 81.3(3) 12_656 .
O3 Cu1 N1 94.2(2) . .
O2 Cu1 N1 96.3(2) . .
O1 Cu1 N1 89.7(2) 12_656 .
N4 Cu1 N1 100.4(2) . .
N2 C1 N1 112.6(8) . .
N1 C2 N3 109.9(7) . .
N3 C3 C4' 113(2) . .
N3 C3 C4 105.5(12) . .
C4' C3 C4 16(3) . .
C5 C4 C3 118.9(16) . .
C5 C4' C3 134(3) . .
C4' C5 C4 16(3) . .
C4' C5 C5 103(2) . 2_765
C4 C5 C5 93.3(15) . 2_765
C9 C8 N6 97.1(15) . .
C8 C9 C10 109(2) . .
N6 C8' C9' 104.7(16) . .
C8' C9' C10' 112(2) . .
C10' C10' C9' 152(7) 13_565 .
C16 C11 C12 122.4(6) . .
C16 C11 C17 113.4(6) . .
C12 C11 C17 124.1(6) . .
O3 C12 C13 119.7(7) . .
O3 C12 C11 123.7(6) . .
C13 C12 C11 116.6(7) . .
C14 C13 C12 121.6(7) . .
C14 C13 N7 117.1(7) . .
C12 C13 N7 121.2(8) . .
C15 C14 C13 123.2(7) . .
C14 C15 N8 124.4(8) . .
C14 C15 C16 117.7(7) . .
N8 C15 C16 117.8(8) . .
C11 C16 C15 118.3(7) . .
O2 C17 O1 122.2(6) . .
O2 C17 C11 119.7(7) . .
O1 C17 C11 118.1(7) . .
O2 C17 O1' 99.0(5) . .
O1 C17 O1' 23.4(3) . .
C11 C17 O1' 140.9(6) . .
C2 N1 C1 103.3(7) . .
C2 N1 Cu1 124.8(6) . .
C1 N1 Cu1 130.2(6) . .
C1 N2 N3 102.2(7) . .
C2 N3 N2 112.0(6) . .
C2 N3 C3 128.2(9) . .
N2 N3 C3 119.8(9) . .
C7 N4 C6 108.0 . .
C7 N4 Cu1 123.7(4) . .
C6 N4 Cu1 128.2(4) . .
N5 C6 N4 108.0 . .
N6 N5 C6 108.0 . .
N5 N6 C7 108.0 . .
N5 N6 C8' 113.2(10) . .
C7 N6 C8' 135.2(12) . .
N5 N6 C8 128.8(13) . .
C7 N6 C8 119.9(13) . .
C8' N6 C8 36.5(12) . .
N4 C7 N6 108.0 . .
O5 N7 O4 122.1(9) . .
O5 N7 C13 117.8(9) . .
O4 N7 C13 120.0(7) . .
O6 N8 O7 122.2(9) . .
O6 N8 C15 116.1(10) . .
O7 N8 C15 121.7(8) . .
O1' O1 C17 121.9(7) . .
O1' O1 Cu1 11.5(4) . 11_666
C17 O1 Cu1 110.5(5) . 11_666
O1 O1' Cu1 160.1(7) . 11_666
O1 O1' C17 34.7(5) . .
Cu1 O1' C17 125.5(4) 11_666 .
C17 O2 Cu1 131.4(5) . .
C12 O3 Cu1 128.5(4) . .

loop_
_geom_bond_atom_site_label_1
_geom_bond_atom_site_label_2
_geom_bond_distance
_geom_bond_site_symmetry_2
Cu1 O1' 1.168(6) 12_656
Cu1 O3 1.962(5) .
Cu1 O2 1.991(5) .
Cu1 O1 1.994(6) 12_656
Cu1 N4 2.023(5) .
Cu1 N1 2.209(6) .
C1 N2 1.307(11) .
C1 N1 1.387(11) .
C2 N1 1.294(10) .
C2 N3 1.298(11) .
C3 N3 1.498(8) .
C3 C4' 1.501(10) .
C3 C4 1.518(10) .
C4 C5 1.504(10) .
C4' C5 1.32(4) .
C5 C5 1.55(3) 2_765
C8 C9 1.494(10) .
C8 N6 1.60(3) .
C9 C10 1.504(10) .
C8' N6 1.488(10) .
C8' C9' 1.497(10) .
C9' C10' 1.509(10) .
C10' C10' 0.74(5) 13_565
C11 C16 1.384(9) .
C11 C12 1.400(9) .
C11 C17 1.547(8) .
C12 O3 1.297(8) .
C12 C13 1.398(9) .
C13 C14 1.358(11) .
C13 N7 1.456(11) .
C14 C15 1.345(11) .
C15 N8 1.424(11) .
C15 C16 1.457(11) .
C17 O2 1.220(8) .
C17 O1 1.225(9) .
C17 O1' 1.827(10) .
N2 N3 1.340(10) .
N4 C7 1.328(4) .
N4 C6 1.328(4) .
C6 N5 1.328(4) .
N5 N6 1.328(4) .
N6 C7 1.328(4) .
N7 O5 1.200(10) .
N7 O4 1.209(10) .
N8 O6 1.236(10) .
N8 O7 1.242(11) .
O1 O1' 0.856(6) .
O1 Cu1 1.994(6) 11_666
O1' Cu1 1.168(6) 11_666
